data_7248149
loop_
_publ_author_name
'Gavrikov, Andrey V.'
'Ilyukhin, Andrey B.'

_publ_section_title
;
 Union is strength: \p--\p stacking interactions are capable of preventing
 solid-state racemization of tris-chelate complexes
;
_journal_issue 12
_journal_name_full CrystEngComm
_journal_page_first 1677
_journal_page_last 1682
_journal_paper_doi 10.1039/D4CE00104D
_journal_volume 26
_journal_year 2024
_chemical_formula_moiety 'C36 H24 N6 Ni, N5 O15 Y'
_chemical_formula_sum 'C36 H24 N11 Ni O15 Y'
_chemical_formula_weight 998.28
_space_group_IT_number 14
_space_group_name_Hall '-P 2yn'
_space_group_name_H-M_alt 'P 1 21/n 1'
_symmetry_cell_setting monoclinic
_symmetry_Int_Tables_number 14
_symmetry_space_group_name_Hall '-P 2yn'
_symmetry_space_group_name_H-M 'P 1 21/n 1'
_atom_sites_solution_hydrogens geom
_audit_conform_dict_location ftp://ftp.iucr.org/pub/cif_core.dic
_audit_conform_dict_name cif_core.dic
_audit_conform_dict_version 2.4.3
_audit_creation_date 2016-10-16T21:07:43-00:00
_audit_creation_method 'WinGX routine CIF_UPDATE'
_audit_update_record
;
2023-09-15 deposited with the CCDC.	2024-02-14 downloaded from the CCDC.
;
_cell_angle_alpha 90
_cell_angle_beta 110.6110(10)
_cell_angle_gamma 90
_cell_formula_units_Z 4
_cell_length_a 17.7131(4)
_cell_length_b 12.4943(3)
_cell_length_c 19.3020(5)
_cell_measurement_reflns_used 9917
_cell_measurement_temperature 150(2)
_cell_measurement_theta_max 28.02
_cell_measurement_theta_min 2.11
_cell_volume 3998.35(17)
_computing_cell_refinement 'Bruker SAINT'
_computing_data_collection 'Bruker APEX2'
_computing_data_reduction 'Bruker SAINT'
_computing_molecular_graphics 'Bruker SHELXTL'
_computing_publication_material 'Bruker SHELXTL'
_computing_structure_refinement 'SHELXL-2014/7 (Sheldrick, 2014)'
_computing_structure_solution 'SHELXS-2014 (Sheldrick, 2015)'
_diffrn_ambient_temperature 150(2)
_diffrn_measured_fraction_theta_full 0.999
_diffrn_measured_fraction_theta_max 0.999
_diffrn_measurement_device_type 'Bruker APEX-II CCD'
_diffrn_measurement_method '\f and \w scans'
_diffrn_radiation_monochromator graphite
_diffrn_radiation_type MoK\a
_diffrn_radiation_wavelength 0.71073
_diffrn_reflns_av_R_equivalents 0.0565
_diffrn_reflns_av_unetI/netI 0.0507
_diffrn_reflns_Laue_measured_fraction_full 0.999
_diffrn_reflns_Laue_measured_fraction_max 0.999
_diffrn_reflns_limit_h_max 24
_diffrn_reflns_limit_h_min -24
_diffrn_reflns_limit_k_max 17
_diffrn_reflns_limit_k_min -17
_diffrn_reflns_limit_l_max 26
_diffrn_reflns_limit_l_min -26
_diffrn_reflns_number 53619
_diffrn_reflns_point_group_measured_fraction_full 0.999
_diffrn_reflns_point_group_measured_fraction_max 0.999
_diffrn_reflns_theta_full 25.242
_diffrn_reflns_theta_max 29.598
_diffrn_reflns_theta_min 2.112
_diffrn_standards_number 0
_exptl_absorpt_coefficient_mu 2.001
_exptl_absorpt_correction_T_max 0.7459
_exptl_absorpt_correction_T_min 0.526
_exptl_absorpt_correction_type multi-scan
_exptl_absorpt_process_details 'SADABS 2014/5'
_exptl_crystal_colour red
_exptl_crystal_density_diffrn 1.658
_exptl_crystal_description block
_exptl_crystal_F_000 2016
_exptl_crystal_size_max 0.4
_exptl_crystal_size_mid 0.32
_exptl_crystal_size_min 0.18
_refine_diff_density_max 0.648
_refine_diff_density_min -0.565
_refine_diff_density_rms 0.079
_refine_ls_extinction_method none
_refine_ls_goodness_of_fit_ref 1.002
_refine_ls_hydrogen_treatment constr
_refine_ls_matrix_type full
_refine_ls_number_parameters 593
_refine_ls_number_reflns 11238
_refine_ls_number_restraints 36
_refine_ls_restrained_S_all 1.002
_refine_ls_R_factor_all 0.0691
_refine_ls_R_factor_gt 0.0387
_refine_ls_shift/su_max 0.002
_refine_ls_shift/su_mean 0
_refine_ls_structure_factor_coef Fsqd
_refine_ls_weighting_details 'w=1/[\s^2^(Fo^2^)+(0.0500P)^2^+1.0000P] where P=(Fo^2^+2Fc^2^)/3'
_refine_ls_weighting_scheme calc
_refine_ls_wR_factor_gt 0.0868
_refine_ls_wR_factor_ref 0.0985
_reflns_Friedel_coverage 0
_reflns_number_gt 8085
_reflns_number_total 11238
_reflns_threshold_expression 'I > 2\s(I)'
_cod_data_source_file d4ce00104d2.cif
_cod_data_source_block NiY
_cod_depositor_comments 'Adding full bibliography for 7248144--7248174.cif.'
_cod_original_sg_symbol_H-M 'P 21/n'
_cod_database_code 7248149

loop_
_symmetry_equiv_pos_as_xyz
'x, y, z'
'-x+1/2, y+1/2, -z+1/2'
'-x, -y, -z'
'x-1/2, -y-1/2, z-1/2'

loop_
_atom_site_label
_atom_site_type_symbol
_atom_site_fract_x
_atom_site_fract_y
_atom_site_fract_z
_atom_site_U_iso_or_equiv
_atom_site_adp_type
_atom_site_occupancy
_atom_site_site_symmetry_order
_atom_site_calc_flag
_atom_site_refinement_flags_posn
_atom_site_refinement_flags_adp
_atom_site_refinement_flags_occupancy
_atom_site_disorder_assembly
_atom_site_disorder_group
Y1 Y 0.06928(2) 0.14970(2) 0.30367(2) 0.01987(6) Uani 1 1 d . . . . .
Ni1 Ni 0.64926(2) 0.21479(2) 0.38436(2) 0.01806(7) Uani 1 1 d . . . . .
O1 O 0.11970(12) -0.00178(14) 0.38616(11) 0.0394(5) Uani 1 1 d D . . . .
O2 O 0.04094(11) -0.04116(15) 0.27581(10) 0.0339(4) Uani 1 1 d D . . . .
O3 O 0.09233(13) -0.16802(15) 0.35635(12) 0.0446(5) Uani 1 1 d D . . . .
N7 N 0.08453(12) -0.07371(17) 0.33955(12) 0.0305(5) Uani 1 1 d D . . . .
O4 O 0.19352(10) 0.21244(16) 0.39305(9) 0.0339(4) Uani 1 1 d . . . . .
O5 O 0.10096(10) 0.19598(16) 0.43938(10) 0.0338(4) Uani 1 1 d . . . . .
O6 O 0.22215(11) 0.23742(18) 0.51066(10) 0.0442(5) Uani 1 1 d . . . . .
N8 N 0.17332(12) 0.21506(17) 0.44989(11) 0.0256(4) Uani 1 1 d . . . . .
O7 O -0.07013(11) 0.14670(16) 0.21917(11) 0.0365(4) Uani 1 1 d . . . . .
O8 O -0.04913(10) 0.11439(14) 0.33431(10) 0.0297(4) Uani 1 1 d . . . . .
O9 O -0.17209(10) 0.11745(15) 0.25453(12) 0.0398(5) Uani 1 1 d . . . . .
O10 O 0.1788(3) 0.1104(6) 0.2634(3) 0.0386(13) Uani 0.65 1 d D U P A 1
O11 O 0.0645(3) 0.1283(5) 0.1753(3) 0.0385(11) Uani 0.65 1 d D U P A 1
O12 O 0.1714(2) 0.1027(4) 0.1477(2) 0.0679(13) Uani 0.65 1 d D U P A 1
N10 N 0.1387(2) 0.1157(4) 0.1925(2) 0.0388(10) Uani 0.65 1 d D . P A 1
O102 O 0.1782(8) 0.0812(11) 0.2722(6) 0.044(4) Uiso 0.35 1 d D . P A 2
O112 O 0.0668(6) 0.0961(7) 0.1803(7) 0.031(3) Uiso 0.35 1 d D . P A 2
O122 O 0.1708(6) 0.0336(8) 0.1609(5) 0.082(3) Uiso 0.35 1 d D . P A 2
N102 N 0.1387(5) 0.0708(6) 0.2023(5) 0.034(2) Uiso 0.35 1 d D . P A 2
O13 O 0.08076(17) 0.3151(2) 0.24723(15) 0.0682(8) Uani 1 1 d . . . . .
O14 O 0.01474(12) 0.32583(16) 0.31925(12) 0.0417(5) Uani 1 1 d . . . . .
O15 O 0.02121(13) 0.46437(16) 0.25244(12) 0.0481(5) Uani 1 1 d . . . . .
N11 N 0.03787(13) 0.37201(18) 0.27190(12) 0.0329(5) Uani 1 1 d . . . . .
N1 N 0.52571(11) 0.19384(15) 0.35919(11) 0.0211(4) Uani 1 1 d . . . . .
N2 N 0.64819(11) 0.15489(15) 0.48544(11) 0.0222(4) Uani 1 1 d . . . . .
N3 N 0.64378(11) 0.37024(15) 0.42529(10) 0.0215(4) Uani 1 1 d . . . . .
N4 N 0.77203(11) 0.25100(16) 0.43124(10) 0.0216(4) Uani 1 1 d . . . . .
N5 N 0.66445(11) 0.06623(15) 0.34174(10) 0.0201(4) Uani 1 1 d . . . . .
N6 N 0.64021(10) 0.25950(15) 0.27773(10) 0.0181(4) Uani 1 1 d . . . . .
N9 N -0.09958(12) 0.12648(15) 0.26815(13) 0.0277(5) Uani 1 1 d . . . . .
C1 C 0.46562(14) 0.20739(19) 0.29532(14) 0.0257(5) Uani 1 1 d . . . . .
H1A H 0.4781 0.22 0.252 0.031 Uiso 1 1 calc R U . . .
C2 C 0.38423(14) 0.2039(2) 0.28925(15) 0.0327(6) Uani 1 1 d . . . . .
H2A H 0.3427 0.2128 0.2424 0.039 Uiso 1 1 calc R U . . .
C3 C 0.36521(14) 0.1876(2) 0.35094(15) 0.0343(6) Uani 1 1 d . . . . .
H3A H 0.3104 0.1869 0.3476 0.041 Uiso 1 1 calc R U . . .
C4 C 0.42744(14) 0.1716(2) 0.41985(15) 0.0276(5) Uani 1 1 d . . . . .
C5 C 0.41377(16) 0.1513(2) 0.48781(16) 0.0363(6) Uani 1 1 d . . . . .
H5A H 0.3603 0.1537 0.4883 0.044 Uiso 1 1 calc R U . . .
C6 C 0.47537(17) 0.1288(2) 0.55084(16) 0.0367(6) Uani 1 1 d . . . . .
H6A H 0.4644 0.1143 0.5947 0.044 Uiso 1 1 calc R U . . .
C7 C 0.55723(15) 0.1265(2) 0.55312(14) 0.0286(5) Uani 1 1 d . . . . .
C8 C 0.62370(17) 0.0976(2) 0.61567(14) 0.0341(6) Uani 1 1 d . . . . .
H8A H 0.6161 0.0783 0.6604 0.041 Uiso 1 1 calc R U . . .
C9 C 0.69900(16) 0.0975(2) 0.61192(14) 0.0349(6) Uani 1 1 d . . . . .
H9A H 0.7442 0.0767 0.6536 0.042 Uiso 1 1 calc R U . . .
C10 C 0.70914(15) 0.1283(2) 0.54614(14) 0.0285(5) Uani 1 1 d . . . . .
H10A H 0.7622 0.1302 0.5448 0.034 Uiso 1 1 calc R U . . .
C11 C 0.57244(14) 0.15211(18) 0.48806(13) 0.0215(5) Uani 1 1 d . . . . .
C12 C 0.50690(13) 0.17393(18) 0.42060(13) 0.0222(5) Uani 1 1 d . . . . .
C13 C 0.58121(15) 0.4325(2) 0.41822(13) 0.0267(5) Uani 1 1 d . . . . .
H13A H 0.53 0.4128 0.3836 0.032 Uiso 1 1 calc R U . . .
C14 C 0.58708(16) 0.5268(2) 0.45964(15) 0.0315(6) Uani 1 1 d . . . . .
H14A H 0.5407 0.5697 0.4526 0.038 Uiso 1 1 calc R U . . .
C15 C 0.65985(17) 0.5559(2) 0.50987(15) 0.0326(6) Uani 1 1 d . . . . .
H15A H 0.6644 0.6184 0.5391 0.039 Uiso 1 1 calc R U . . .
C16 C 0.72840(15) 0.4928(2) 0.51814(13) 0.0265(5) Uani 1 1 d . . . . .
C17 C 0.80777(17) 0.5187(2) 0.56808(14) 0.0335(6) Uani 1 1 d . . . . .
H17A H 0.815 0.5777 0.6008 0.04 Uiso 1 1 calc R U . . .
C18 C 0.87239(16) 0.4602(2) 0.56913(14) 0.0338(6) Uani 1 1 d . . . . .
H18A H 0.9245 0.4798 0.6019 0.041 Uiso 1 1 calc R U . . .
C19 C 0.86374(14) 0.3699(2) 0.52202(13) 0.0269(5) Uani 1 1 d . . . . .
C20 C 0.92843(15) 0.3092(2) 0.51699(14) 0.0341(6) Uani 1 1 d . . . . .
H20A H 0.9821 0.3274 0.547 0.041 Uiso 1 1 calc R U . . .
C21 C 0.91505(15) 0.2248(2) 0.46975(15) 0.0349(6) Uani 1 1 d . . . . .
H21A H 0.959 0.1858 0.465 0.042 Uiso 1 1 calc R U . . .
C22 C 0.83522(14) 0.1963(2) 0.42811(14) 0.0278(5) Uani 1 1 d . . . . .
H22A H 0.826 0.1356 0.3965 0.033 Uiso 1 1 calc R U . . .
C23 C 0.78575(13) 0.33782(18) 0.47624(12) 0.0210(5) Uani 1 1 d . . . . .
C24 C 0.71721(13) 0.40138(19) 0.47350(12) 0.0213(5) Uani 1 1 d . . . . .
C25 C 0.67523(14) -0.02963(19) 0.37376(14) 0.0256(5) Uani 1 1 d . . . . .
H25A H 0.6809 -0.0339 0.4245 0.031 Uiso 1 1 calc R U . . .
C26 C 0.67869(14) -0.12472(19) 0.33629(15) 0.0277(5) Uani 1 1 d . . . . .
H26A H 0.6856 -0.1918 0.3609 0.033 Uiso 1 1 calc R U . . .
C27 C 0.67194(14) -0.11885(19) 0.26357(14) 0.0266(5) Uani 1 1 d . . . . .
H27A H 0.6746 -0.1822 0.2373 0.032 Uiso 1 1 calc R U . . .
C28 C 0.66115(13) -0.01945(19) 0.22779(13) 0.0231(5) Uani 1 1 d . . . . .
C29 C 0.65401(14) -0.0061(2) 0.15213(14) 0.0275(5) Uani 1 1 d . . . . .
H29A H 0.6565 -0.0674 0.1238 0.033 Uiso 1 1 calc R U . . .
C30 C 0.64378(14) 0.0916(2) 0.11993(13) 0.0268(5) Uani 1 1 d . . . . .
H30A H 0.6402 0.0981 0.0698 0.032 Uiso 1 1 calc R U . . .
C31 C 0.63824(13) 0.18573(18) 0.16072(12) 0.0203(5) Uani 1 1 d . . . . .
C32 C 0.62536(14) 0.28869(19) 0.13039(13) 0.0241(5) Uani 1 1 d . . . . .
H32A H 0.6201 0.2996 0.0802 0.029 Uiso 1 1 calc R U . . .
C33 C 0.62041(14) 0.3734(2) 0.17327(14) 0.0260(5) Uani 1 1 d . . . . .
H33A H 0.6116 0.4437 0.1532 0.031 Uiso 1 1 calc R U . . .
C34 C 0.62841(14) 0.35561(18) 0.24718(13) 0.0229(5) Uani 1 1 d . . . . .
H34A H 0.6252 0.4152 0.2766 0.027 Uiso 1 1 calc R U . . .
C35 C 0.64512(12) 0.17481(18) 0.23539(12) 0.0179(4) Uani 1 1 d . . . . .
C36 C 0.65726(12) 0.07109(18) 0.26946(12) 0.0188(4) Uani 1 1 d . . . . .

loop_
_atom_site_aniso_label
_atom_site_aniso_U_11
_atom_site_aniso_U_22
_atom_site_aniso_U_33
_atom_site_aniso_U_23
_atom_site_aniso_U_13
_atom_site_aniso_U_12
Y1 0.01411(10) 0.02336(12) 0.02113(11) -0.00265(9) 0.00495(8) -0.00010(8)
Ni1 0.01477(14) 0.02159(15) 0.01795(14) -0.00003(11) 0.00592(11) 0.00074(11)
O1 0.0397(11) 0.0279(10) 0.0373(11) -0.0053(8) -0.0031(9) 0.0009(8)
O2 0.0312(10) 0.0306(10) 0.0306(10) -0.0030(8) -0.0008(8) 0.0026(8)
O3 0.0555(13) 0.0246(10) 0.0441(12) 0.0008(9) 0.0055(10) 0.0023(9)
N7 0.0262(11) 0.0274(12) 0.0331(12) -0.0044(10) 0.0046(9) 0.0013(9)
O4 0.0267(9) 0.0538(12) 0.0249(9) -0.0115(9) 0.0137(7) -0.0110(8)
O5 0.0195(9) 0.0523(12) 0.0307(10) -0.0061(9) 0.0100(7) -0.0017(8)
O6 0.0317(10) 0.0753(16) 0.0197(9) -0.0059(10) 0.0018(8) -0.0078(10)
N8 0.0233(10) 0.0318(11) 0.0206(10) -0.0001(9) 0.0061(8) -0.0007(8)
O7 0.0249(9) 0.0484(12) 0.0325(10) 0.0021(9) 0.0053(8) 0.0008(8)
O8 0.0215(9) 0.0335(10) 0.0340(10) -0.0029(8) 0.0095(8) -0.0032(7)
O9 0.0144(8) 0.0308(10) 0.0696(14) -0.0047(10) 0.0091(9) -0.0017(7)
O10 0.0178(17) 0.067(4) 0.031(2) -0.022(3) 0.0082(15) -0.003(2)
O11 0.0288(19) 0.056(4) 0.027(2) -0.004(2) 0.0052(13) -0.003(2)
O12 0.057(2) 0.117(4) 0.046(2) -0.035(2) 0.0381(19) -0.005(3)
N10 0.041(2) 0.046(3) 0.036(2) -0.019(2) 0.0217(19) -0.006(2)
O13 0.101(2) 0.0490(14) 0.0874(19) 0.0241(14) 0.0732(18) 0.0152(14)
O14 0.0458(12) 0.0329(11) 0.0524(13) 0.0057(9) 0.0249(10) 0.0020(9)
O15 0.0516(13) 0.0265(11) 0.0565(14) 0.0121(10) 0.0068(11) -0.0025(9)
N11 0.0309(12) 0.0319(13) 0.0309(12) 0.0020(10) 0.0046(10) -0.0058(10)
N1 0.0177(9) 0.0225(10) 0.0229(10) 0.0020(8) 0.0069(8) 0.0005(7)
N2 0.0211(9) 0.0260(10) 0.0200(10) 0.0010(8) 0.0081(8) 0.0015(8)
N3 0.0199(9) 0.0253(10) 0.0198(10) 0.0005(8) 0.0077(8) 0.0016(8)
N4 0.0179(9) 0.0265(10) 0.0206(10) 0.0003(8) 0.0072(8) 0.0007(8)
N5 0.0149(9) 0.0215(10) 0.0236(10) 0.0023(8) 0.0063(8) -0.0011(7)
N6 0.0147(8) 0.0195(9) 0.0206(9) -0.0012(8) 0.0065(7) -0.0009(7)
N9 0.0191(10) 0.0181(10) 0.0446(13) -0.0026(9) 0.0095(9) -0.0008(8)
C1 0.0187(11) 0.0291(13) 0.0262(12) 0.0021(10) 0.0041(9) 0.0004(9)
C2 0.0170(11) 0.0409(16) 0.0337(14) 0.0026(12) 0.0008(10) -0.0012(11)
C3 0.0159(12) 0.0413(15) 0.0451(17) 0.0026(13) 0.0102(11) 0.0014(11)
C4 0.0213(12) 0.0283(13) 0.0364(14) -0.0001(11) 0.0140(11) 0.0000(10)
C5 0.0284(13) 0.0437(16) 0.0467(17) 0.0009(13) 0.0256(13) 0.0019(12)
C6 0.0373(15) 0.0470(17) 0.0360(15) 0.0025(13) 0.0257(13) 0.0014(12)
C7 0.0326(13) 0.0308(14) 0.0283(13) -0.0010(11) 0.0181(11) 0.0032(10)
C8 0.0425(16) 0.0412(16) 0.0226(13) 0.0020(12) 0.0166(12) 0.0046(12)
C9 0.0356(15) 0.0462(17) 0.0203(12) 0.0064(12) 0.0067(11) 0.0101(12)
C10 0.0235(12) 0.0369(14) 0.0245(12) 0.0013(11) 0.0078(10) 0.0040(10)
C11 0.0229(11) 0.0208(11) 0.0234(12) -0.0010(9) 0.0117(9) 0.0025(9)
C12 0.0202(11) 0.0207(11) 0.0272(12) -0.0024(9) 0.0103(9) 0.0000(9)
C13 0.0231(12) 0.0307(13) 0.0260(13) 0.0012(11) 0.0082(10) 0.0047(10)
C14 0.0330(14) 0.0293(13) 0.0338(14) 0.0013(11) 0.0138(12) 0.0093(11)
C15 0.0425(16) 0.0246(13) 0.0307(14) -0.0021(11) 0.0129(12) 0.0049(11)
C16 0.0335(13) 0.0256(13) 0.0201(12) -0.0003(10) 0.0089(10) -0.0030(10)
C17 0.0425(15) 0.0269(14) 0.0242(13) -0.0042(11) 0.0032(11) -0.0052(11)
C18 0.0282(13) 0.0379(15) 0.0263(13) -0.0025(12) -0.0017(11) -0.0077(11)
C19 0.0243(12) 0.0327(14) 0.0207(12) 0.0015(10) 0.0040(10) -0.0029(10)
C20 0.0195(12) 0.0500(17) 0.0262(13) 0.0002(12) 0.0000(10) -0.0047(11)
C21 0.0181(12) 0.0524(18) 0.0319(14) -0.0005(13) 0.0059(10) 0.0067(11)
C22 0.0204(12) 0.0370(14) 0.0274(13) -0.0031(11) 0.0102(10) 0.0024(10)
C23 0.0198(11) 0.0262(12) 0.0165(11) 0.0016(9) 0.0058(9) -0.0013(9)
C24 0.0232(11) 0.0226(12) 0.0185(11) 0.0021(9) 0.0078(9) -0.0006(9)
C25 0.0198(11) 0.0261(12) 0.0306(13) 0.0041(10) 0.0087(10) 0.0018(9)
C26 0.0235(12) 0.0208(12) 0.0364(14) 0.0061(10) 0.0075(11) 0.0008(9)
C27 0.0209(11) 0.0205(11) 0.0367(14) -0.0055(10) 0.0079(10) -0.0010(9)
C28 0.0166(10) 0.0235(12) 0.0288(13) -0.0048(10) 0.0077(9) -0.0010(9)
C29 0.0279(13) 0.0270(13) 0.0288(13) -0.0108(11) 0.0114(10) -0.0005(10)
C30 0.0269(12) 0.0327(14) 0.0216(12) -0.0054(10) 0.0095(10) -0.0006(10)
C31 0.0156(10) 0.0248(11) 0.0198(11) -0.0015(9) 0.0055(9) -0.0009(9)
C32 0.0199(11) 0.0323(13) 0.0204(11) 0.0024(10) 0.0074(9) -0.0008(10)
C33 0.0278(12) 0.0242(12) 0.0279(13) 0.0045(10) 0.0121(10) 0.0005(10)
C34 0.0236(11) 0.0202(11) 0.0267(12) 0.0005(10) 0.0111(10) 0.0021(9)
C35 0.0109(9) 0.0218(11) 0.0204(11) -0.0020(9) 0.0050(8) -0.0006(8)
C36 0.0134(10) 0.0214(11) 0.0217(11) -0.0011(9) 0.0061(8) -0.0015(8)

loop_
_atom_type_symbol
_atom_type_description
_atom_type_scat_dispersion_real
_atom_type_scat_dispersion_imag
_atom_type_scat_source
C C 0.0033 0.0016 'International Tables Vol C Tables 4.2.6.8 and 6.1.1.4'
H H 0 0 'International Tables Vol C Tables 4.2.6.8 and 6.1.1.4'
N N 0.0061 0.0033 'International Tables Vol C Tables 4.2.6.8 and 6.1.1.4'
O O 0.0106 0.006 'International Tables Vol C Tables 4.2.6.8 and 6.1.1.4'
Ni Ni 0.3393 1.1124 'International Tables Vol C Tables 4.2.6.8 and 6.1.1.4'
Y Y -2.7962 3.5667 'International Tables Vol C Tables 4.2.6.8 and 6.1.1.4'

loop_
_geom_angle_atom_site_label_1
_geom_angle_atom_site_label_2
_geom_angle_atom_site_label_3
_geom_angle
_geom_angle_site_symmetry_1
_geom_angle_site_symmetry_3
_geom_angle_publ_flag
O102 Y1 O13 89.3(3) . . ?
O13 Y1 O10 79.6(2) . . ?
O102 Y1 O4 71.3(3) . . ?
O13 Y1 O4 80.84(9) . . ?
O10 Y1 O4 69.88(11) . . ?
O102 Y1 O8 148.3(3) . . ?
O13 Y1 O8 119.56(7) . . ?
O10 Y1 O8 157.08(18) . . ?
O4 Y1 O8 122.68(6) . . ?
O102 Y1 O1 75.1(3) . . ?
O13 Y1 O1 154.87(8) . . ?
O10 Y1 O1 84.24(19) . . ?
O4 Y1 O1 75.59(6) . . ?
O8 Y1 O1 81.24(7) . . ?
O102 Y1 O7 123.2(3) . . ?
O13 Y1 O7 86.37(9) . . ?
O10 Y1 O7 121.93(11) . . ?
O4 Y1 O7 160.73(7) . . ?
O8 Y1 O7 52.90(6) . . ?
O1 Y1 O7 118.61(6) . . ?
O102 Y1 O2 73.5(3) . . ?
O13 Y1 O2 141.90(8) . . ?
O10 Y1 O2 81.69(18) . . ?
O4 Y1 O2 122.63(6) . . ?
O8 Y1 O2 75.40(6) . . ?
O1 Y1 O2 52.24(6) . . ?
O7 Y1 O2 75.96(6) . . ?
O102 Y1 O112 52.7(3) . . ?
O13 Y1 O112 76.6(2) . . ?
O4 Y1 O112 119.0(2) . . ?
O8 Y1 O112 117.8(2) . . ?
O1 Y1 O112 107.4(2) . . ?
O7 Y1 O112 71.3(2) . . ?
O2 Y1 O112 65.9(2) . . ?
O102 Y1 O14 137.8(3) . . ?
O13 Y1 O14 51.70(7) . . ?
O10 Y1 O14 128.57(19) . . ?
O4 Y1 O14 85.43(7) . . ?
O8 Y1 O14 73.82(6) . . ?
O1 Y1 O14 133.20(7) . . ?
O7 Y1 O14 75.33(7) . . ?
O2 Y1 O14 146.60(6) . . ?
O112 Y1 O14 119.2(2) . . ?
O13 Y1 O11 67.15(15) . . ?
O10 Y1 O11 52.63(15) . . ?
O4 Y1 O11 117.17(12) . . ?
O8 Y1 O11 120.10(12) . . ?
O1 Y1 O11 116.67(14) . . ?
O7 Y1 O11 69.91(11) . . ?
O2 Y1 O11 75.08(14) . . ?
O14 Y1 O11 110.08(14) . . ?
O102 Y1 O5 116.1(3) . . ?
O13 Y1 O5 104.51(8) . . ?
O10 Y1 O5 118.24(11) . . ?
O4 Y1 O5 51.08(5) . . ?
O8 Y1 O5 71.63(6) . . ?
O1 Y1 O5 66.78(6) . . ?
O7 Y1 O5 119.83(6) . . ?
O2 Y1 O5 113.57(6) . . ?
O112 Y1 O5 168.8(2) . . ?
O14 Y1 O5 67.99(7) . . ?
O11 Y1 O5 167.67(12) . . ?
N6 Ni1 N1 95.39(7) . . ?
N6 Ni1 N5 79.91(7) . . ?
N1 Ni1 N5 93.83(7) . . ?
N6 Ni1 N4 94.37(7) . . ?
N1 Ni1 N4 167.21(7) . . ?
N5 Ni1 N4 95.99(7) . . ?
N6 Ni1 N2 172.95(7) . . ?
N1 Ni1 N2 79.59(7) . . ?
N5 Ni1 N2 95.40(7) . . ?
N4 Ni1 N2 91.33(7) . . ?
N6 Ni1 N3 97.20(7) . . ?
N1 Ni1 N3 91.14(7) . . ?
N5 Ni1 N3 174.45(7) . . ?
N4 Ni1 N3 79.45(7) . . ?
N2 Ni1 N3 87.91(7) . . ?
N7 O1 Y1 96.40(14) . . ?
N7 O2 Y1 95.23(13) . . ?
O3 N7 O2 122.9(2) . . ?
O3 N7 O1 121.0(2) . . ?
O2 N7 O1 116.1(2) . . ?
O3 N7 Y1 178.50(19) . . ?
O2 N7 Y1 58.64(12) . . ?
O1 N7 Y1 57.49(12) . . ?
N8 O4 Y1 99.42(13) . . ?
N8 O5 Y1 93.01(13) . . ?
O6 N8 O5 122.7(2) . . ?
O6 N8 O4 121.2(2) . . ?
O5 N8 O4 116.15(19) . . ?
O6 N8 Y1 174.59(17) . . ?
O5 N8 Y1 61.47(11) . . ?
O4 N8 Y1 54.94(11) . . ?
N9 O7 Y1 95.22(14) . . ?
N9 O8 Y1 95.48(13) . . ?
N10 O10 Y1 97.2(3) . . ?
N10 O11 Y1 94.9(3) . . ?
O12 N10 O11 123.5(5) . . ?
O12 N10 O10 121.5(5) . . ?
O11 N10 O10 114.9(4) . . ?
O12 N10 Y1 177.0(3) . . ?
O11 N10 Y1 59.3(3) . . ?
O10 N10 Y1 55.8(3) . . ?
N102 O102 Y1 96.5(8) . . ?
N102 O112 Y1 94.2(7) . . ?
O122 N102 O112 122.2(10) . . ?
O122 N102 O102 121.1(10) . . ?
O112 N102 O102 116.6(10) . . ?
O122 N102 Y1 177.2(7) . . ?
O112 N102 Y1 60.0(7) . . ?
O102 N102 Y1 56.6(7) . . ?
N11 O13 Y1 99.09(16) . . ?
N11 O14 Y1 94.51(15) . . ?
O15 N11 O13 122.3(2) . . ?
O15 N11 O14 123.4(2) . . ?
O13 N11 O14 114.2(2) . . ?
O15 N11 Y1 174.70(19) . . ?
O13 N11 Y1 55.30(13) . . ?
O14 N11 Y1 59.30(13) . . ?
C1 N1 C12 118.0(2) . . ?
C1 N1 Ni1 129.35(16) . . ?
C12 N1 Ni1 112.24(15) . . ?
C10 N2 C11 117.9(2) . . ?
C10 N2 Ni1 129.85(16) . . ?
C11 N2 Ni1 112.08(15) . . ?
C13 N3 C24 117.8(2) . . ?
C13 N3 Ni1 130.57(17) . . ?
C24 N3 Ni1 111.07(15) . . ?
C22 N4 C23 118.4(2) . . ?
C22 N4 Ni1 129.24(17) . . ?
C23 N4 Ni1 112.01(14) . . ?
C25 N5 C36 117.7(2) . . ?
C25 N5 Ni1 129.44(16) . . ?
C36 N5 Ni1 112.78(15) . . ?
C34 N6 C35 118.23(19) . . ?
C34 N6 Ni1 129.01(16) . . ?
C35 N6 Ni1 112.73(14) . . ?
O9 N9 O7 122.7(2) . . ?
O9 N9 O8 120.9(2) . . ?
O7 N9 O8 116.37(19) . . ?
O9 N9 Y1 178.42(19) . . ?
O7 N9 Y1 58.64(11) . . ?
O8 N9 Y1 57.75(11) . . ?
N1 C1 C2 122.5(2) . . ?
N1 C1 H1A 118.7 . . ?
C2 C1 H1A 118.7 . . ?
C3 C2 C1 119.6(2) . . ?
C3 C2 H2A 120.2 . . ?
C1 C2 H2A 120.2 . . ?
C2 C3 C4 119.6(2) . . ?
C2 C3 H3A 120.2 . . ?
C4 C3 H3A 120.2 . . ?
C12 C4 C3 117.0(2) . . ?
C12 C4 C5 119.0(2) . . ?
C3 C4 C5 123.9(2) . . ?
C6 C5 C4 121.2(2) . . ?
C6 C5 H5A 119.4 . . ?
C4 C5 H5A 119.4 . . ?
C5 C6 C7 121.3(2) . . ?
C5 C6 H6A 119.3 . . ?
C7 C6 H6A 119.3 . . ?
C8 C7 C11 117.3(2) . . ?
C8 C7 C6 124.3(2) . . ?
C11 C7 C6 118.4(2) . . ?
C9 C8 C7 119.7(2) . . ?
C9 C8 H8A 120.2 . . ?
C7 C8 H8A 120.2 . . ?
C8 C9 C10 119.3(2) . . ?
C8 C9 H9A 120.3 . . ?
C10 C9 H9A 120.3 . . ?
N2 C10 C9 123.1(2) . . ?
N2 C10 H10A 118.4 . . ?
C9 C10 H10A 118.4 . . ?
N2 C11 C7 122.6(2) . . ?
N2 C11 C12 117.1(2) . . ?
C7 C11 C12 120.3(2) . . ?
N1 C12 C4 123.1(2) . . ?
N1 C12 C11 117.21(19) . . ?
C4 C12 C11 119.6(2) . . ?
N3 C13 C14 122.9(2) . . ?
N3 C13 H13A 118.6 . . ?
C14 C13 H13A 118.6 . . ?
C15 C14 C13 119.4(2) . . ?
C15 C14 H14A 120.3 . . ?
C13 C14 H14A 120.3 . . ?
C14 C15 C16 119.5(2) . . ?
C14 C15 H15A 120.2 . . ?
C16 C15 H15A 120.2 . . ?
C24 C16 C15 117.2(2) . . ?
C24 C16 C17 119.3(2) . . ?
C15 C16 C17 123.5(2) . . ?
C18 C17 C16 120.8(2) . . ?
C18 C17 H17A 119.6 . . ?
C16 C17 H17A 119.6 . . ?
C17 C18 C19 121.2(2) . . ?
C17 C18 H18A 119.4 . . ?
C19 C18 H18A 119.4 . . ?
C20 C19 C23 116.5(2) . . ?
C20 C19 C18 124.4(2) . . ?
C23 C19 C18 119.1(2) . . ?
C21 C20 C19 120.7(2) . . ?
C21 C20 H20A 119.6 . . ?
C19 C20 H20A 119.6 . . ?
C20 C21 C22 118.9(2) . . ?
C20 C21 H21A 120.5 . . ?
C22 C21 H21A 120.5 . . ?
N4 C22 C21 122.5(2) . . ?
N4 C22 H22A 118.8 . . ?
C21 C22 H22A 118.8 . . ?
N4 C23 C19 122.9(2) . . ?
N4 C23 C24 117.38(19) . . ?
C19 C23 C24 119.6(2) . . ?
N3 C24 C16 123.1(2) . . ?
N3 C24 C23 117.3(2) . . ?
C16 C24 C23 119.5(2) . . ?
N5 C25 C26 123.2(2) . . ?
N5 C25 H25A 118.4 . . ?
C26 C25 H25A 118.4 . . ?
C27 C26 C25 118.6(2) . . ?
C27 C26 H26A 120.7 . . ?
C25 C26 H26A 120.7 . . ?
C26 C27 C28 120.0(2) . . ?
C26 C27 H27A 120 . . ?
C28 C27 H27A 120 . . ?
C27 C28 C36 117.2(2) . . ?
C27 C28 C29 123.6(2) . . ?
C36 C28 C29 119.1(2) . . ?
C30 C29 C28 121.5(2) . . ?
C30 C29 H29A 119.2 . . ?
C28 C29 H29A 119.2 . . ?
C29 C30 C31 120.7(2) . . ?
C29 C30 H30A 119.6 . . ?
C31 C30 H30A 119.6 . . ?
C32 C31 C35 117.4(2) . . ?
C32 C31 C30 123.8(2) . . ?
C35 C31 C30 118.9(2) . . ?
C33 C32 C31 119.7(2) . . ?
C33 C32 H32A 120.2 . . ?
C31 C32 H32A 120.2 . . ?
C32 C33 C34 119.3(2) . . ?
C32 C33 H33A 120.4 . . ?
C34 C33 H33A 120.4 . . ?
N6 C34 C33 122.8(2) . . ?
N6 C34 H34A 118.6 . . ?
C33 C34 H34A 118.6 . . ?
N6 C35 C31 122.6(2) . . ?
N6 C35 C36 117.31(19) . . ?
C31 C35 C36 120.1(2) . . ?
N5 C36 C28 123.2(2) . . ?
N5 C36 C35 117.16(19) . . ?
C28 C36 C35 119.7(2) . . ?

loop_
_geom_bond_atom_site_label_1
_geom_bond_atom_site_label_2
_geom_bond_distance
_geom_bond_site_symmetry_2
_geom_bond_publ_flag
Y1 O102 2.377(15) . ?
Y1 O13 2.378(2) . ?
Y1 O10 2.383(5) . ?
Y1 O4 2.4002(17) . ?
Y1 O8 2.4117(17) . ?
Y1 O1 2.4318(19) . ?
Y1 O7 2.4339(18) . ?
Y1 O2 2.4572(18) . ?
Y1 O112 2.459(12) . ?
Y1 O14 2.464(2) . ?
Y1 O11 2.464(5) . ?
Y1 O5 2.5448(18) . ?
Ni1 N6 2.0837(18) . ?
Ni1 N1 2.0846(18) . ?
Ni1 N5 2.0858(19) . ?
Ni1 N4 2.0897(19) . ?
Ni1 N2 2.0958(19) . ?
Ni1 N3 2.1118(19) . ?
O1 N7 1.269(3) . ?
O2 N7 1.267(3) . ?
O3 N7 1.217(3) . ?
O4 N8 1.269(2) . ?
O5 N8 1.248(2) . ?
O6 N8 1.220(3) . ?
O7 N9 1.256(3) . ?
O8 N9 1.284(3) . ?
O9 N9 1.222(2) . ?
O10 N10 1.303(6) . ?
O11 N10 1.248(5) . ?
O12 N10 1.209(4) . ?
O102 N102 1.290(11) . ?
O112 N102 1.234(10) . ?
O122 N102 1.224(10) . ?
O13 N11 1.251(3) . ?
O14 N11 1.265(3) . ?
O15 N11 1.217(3) . ?
N1 C1 1.326(3) . ?
N1 C12 1.362(3) . ?
N2 C10 1.326(3) . ?
N2 C11 1.361(3) . ?
N3 C13 1.321(3) . ?
N3 C24 1.363(3) . ?
N4 C22 1.331(3) . ?
N4 C23 1.357(3) . ?
N5 C25 1.330(3) . ?
N5 C36 1.357(3) . ?
N6 C34 1.322(3) . ?
N6 C35 1.358(3) . ?
C1 C2 1.405(3) . ?
C1 H1A 0.95 . ?
C2 C3 1.362(4) . ?
C2 H2A 0.95 . ?
C3 C4 1.411(4) . ?
C3 H3A 0.95 . ?
C4 C12 1.403(3) . ?
C4 C5 1.438(4) . ?
C5 C6 1.347(4) . ?
C5 H5A 0.95 . ?
C6 C7 1.436(4) . ?
C6 H6A 0.95 . ?
C7 C8 1.405(4) . ?
C7 C11 1.411(3) . ?
C8 C9 1.361(4) . ?
C8 H8A 0.95 . ?
C9 C10 1.397(3) . ?
C9 H9A 0.95 . ?
C10 H10A 0.95 . ?
C11 C12 1.433(3) . ?
C13 C14 1.406(4) . ?
C13 H13A 0.95 . ?
C14 C15 1.362(4) . ?
C14 H14A 0.95 . ?
C15 C16 1.409(4) . ?
C15 H15A 0.95 . ?
C16 C24 1.402(3) . ?
C16 C17 1.434(4) . ?
C17 C18 1.352(4) . ?
C17 H17A 0.95 . ?
C18 C19 1.423(4) . ?
C18 H18A 0.95 . ?
C19 C20 1.406(4) . ?
C19 C23 1.411(3) . ?
C20 C21 1.359(4) . ?
C20 H20A 0.95 . ?
C21 C22 1.405(3) . ?
C21 H21A 0.95 . ?
C22 H22A 0.95 . ?
C23 C24 1.436(3) . ?
C25 C26 1.404(3) . ?
C25 H25A 0.95 . ?
C26 C27 1.368(4) . ?
C26 H26A 0.95 . ?
C27 C28 1.401(3) . ?
C27 H27A 0.95 . ?
C28 C36 1.404(3) . ?
C28 C29 1.431(3) . ?
C29 C30 1.354(3) . ?
C29 H29A 0.95 . ?
C30 C31 1.437(3) . ?
C30 H30A 0.95 . ?
C31 C32 1.398(3) . ?
C31 C35 1.410(3) . ?
C32 C33 1.366(3) . ?
C32 H32A 0.95 . ?
C33 C34 1.401(3) . ?
C33 H33A 0.95 . ?
C34 H34A 0.95 . ?
C35 C36 1.435(3) . ?
